data_4339409
loop_
_publ_author_name
'Boshra, Ramez'
'Venkatasubbaiah, Krishnan'
'Doshi, Ami'
'Lalancette, Roger A.'
'Kakalis, Lazaros'
'J\"akle, Frieder'

_publ_section_title
;
 Simultaneous fluoride binding to ferrocene-based heteronuclear bidentate
 Lewis acids.
;
_journal_issue 24
_journal_name_full 'Inorganic chemistry'
_journal_page_first 10174
_journal_page_last 10186
_journal_paper_doi 10.1021/ic7013754
_journal_volume 46
_journal_year 2007
_chemical_formula_moiety 'C35 H54 B Cl F Fe K O7 Sn'
_chemical_formula_sum 'C35 H54 B Cl F Fe K O7 Sn'
_chemical_formula_weight 865.68
_chemical_name_systematic
;
 ?
;
_space_group_IT_number 14
_symmetry_cell_setting monoclinic
_symmetry_space_group_name_Hall '-P 2yn'
_symmetry_space_group_name_H-M 'P 1 21/n 1'
_atom_sites_solution_hydrogens geom
_atom_sites_solution_primary direct
_atom_sites_solution_secondary difmap
_audit_creation_method SHELXL-97
_cell_angle_alpha 90.00
_cell_angle_beta 104.5610(10)
_cell_angle_gamma 90.00
_cell_formula_units_Z 4
_cell_length_a 8.63390(10)
_cell_length_b 29.1021(5)
_cell_length_c 16.0961(3)
_cell_measurement_reflns_used 8936
_cell_measurement_temperature 100(2)
_cell_measurement_theta_max 64.52
_cell_measurement_theta_min 2.84
_cell_volume 3914.48(11)
_computing_cell_refinement SMART
_computing_data_collection 'SMART (Bruker, 2000)'
_computing_data_reduction 'SAINT-Plus (Bruker, 2000)'
_computing_molecular_graphics 'SHELXTL (Bruker, 2000)'
_computing_publication_material SHELXTL
_computing_structure_refinement 'SHELXL-97 (Sheldrick, 1997)'
_computing_structure_solution 'SHELXS-97 (Sheldrick, 1997)'
_diffrn_ambient_temperature 100(2)
_diffrn_measured_fraction_theta_full 0.973
_diffrn_measured_fraction_theta_max 0.973
_diffrn_measurement_device_type 'Bruker SMART CCD area-detector'
_diffrn_measurement_method '\f and \w'
_diffrn_radiation_monochromator graphite
_diffrn_radiation_source 'fine-focus sealed tube'
_diffrn_radiation_type CuK\a
_diffrn_radiation_wavelength 1.54178
_diffrn_reflns_av_R_equivalents 0.0496
_diffrn_reflns_av_sigmaI/netI 0.0341
_diffrn_reflns_limit_h_max 9
_diffrn_reflns_limit_h_min -9
_diffrn_reflns_limit_k_max 30
_diffrn_reflns_limit_k_min -34
_diffrn_reflns_limit_l_max 18
_diffrn_reflns_limit_l_min -18
_diffrn_reflns_number 38231
_diffrn_reflns_theta_full 64.88
_diffrn_reflns_theta_max 64.88
_diffrn_reflns_theta_min 3.04
_exptl_absorpt_coefficient_mu 10.023
_exptl_absorpt_correction_T_max 0.6037
_exptl_absorpt_correction_T_min 0.1381
_exptl_absorpt_correction_type multi-scan
_exptl_absorpt_process_details '(SADABS; Blessing, 1995)'
_exptl_crystal_colour yellow
_exptl_crystal_density_diffrn 1.469
_exptl_crystal_density_method 'not measured'
_exptl_crystal_description blade
_exptl_crystal_F_000 1784
_exptl_crystal_size_max 0.30
_exptl_crystal_size_mid 0.28
_exptl_crystal_size_min 0.05
_refine_diff_density_max 1.114
_refine_diff_density_min -0.705
_refine_diff_density_rms 0.076
_refine_ls_goodness_of_fit_ref 1.044
_refine_ls_hydrogen_treatment constr
_refine_ls_matrix_type full
_refine_ls_number_parameters 436
_refine_ls_number_reflns 6452
_refine_ls_number_restraints 0
_refine_ls_restrained_S_all 1.044
_refine_ls_R_factor_all 0.0336
_refine_ls_R_factor_gt 0.0321
_refine_ls_shift/su_max 0.005
_refine_ls_shift/su_mean 0.000
_refine_ls_structure_factor_coef Fsqd
_refine_ls_weighting_details 'calc w=1/[\s^2^(Fo^2^)+(0.0431P)^2^+5.2295P] where P=(Fo^2^+2Fc^2^)/3'
_refine_ls_weighting_scheme calc
_refine_ls_wR_factor_gt 0.0827
_refine_ls_wR_factor_ref 0.0836
_reflns_number_gt 6183
_reflns_number_total 6452
_reflns_threshold_expression I>2\s(I)
_cod_data_source_file ic7013754-file004.cif
_cod_data_source_block 2-F
_cod_depositor_comments
;
The following automatic conversions were performed:

'_symmetry_cell_setting' value 'Monoclinic' changed to 'monoclinic'
according to
/usr/data/users/saulius/automatic-downloads/retrospective/ACS/lib/dictionaries/cif_core.dic
dictionary named 'cif_core.dic' version 2.4.2 from 2011-04-26.

Automatic conversion script
Id: cif_fix_values 2281 2013-09-26 08:29:07Z andrius 
;
_cod_original_sg_symbol_H-M P2(1)/n
_cod_database_code 4339409

loop_
_symmetry_equiv_pos_as_xyz
'x, y, z'
'-x+1/2, y+1/2, -z+1/2'
'-x, -y, -z'
'x-1/2, -y-1/2, z-1/2'

loop_
_atom_site_label
_atom_site_type_symbol
_atom_site_fract_x
_atom_site_fract_y
_atom_site_fract_z
_atom_site_U_iso_or_equiv
_atom_site_adp_type
_atom_site_occupancy
_atom_site_symmetry_multiplicity
_atom_site_calc_flag
_atom_site_refinement_flags
Sn1 Sn 0.42627(2) 1.048296(6) 0.214410(12) 0.02044(8) Uani 1 1 d .
Fe1 Fe 0.03220(5) 1.105133(15) 0.16736(3) 0.01969(11) Uani 1 1 d .
K1 K 0.58145(8) 0.89496(2) 0.31150(4) 0.02908(15) Uani 1 1 d .
C3 C 0.1084(3) 1.15248(10) 0.26383(18) 0.0228(6) Uani 1 1 d .
H3 H 0.0731 1.1853 0.2618 0.027 Uiso 1 1 calc R
C9 C -0.1966(4) 1.11282(12) 0.09299(19) 0.0303(7) Uani 1 1 d .
H9 H -0.2899 1.1248 0.1127 0.036 Uiso 1 1 calc R
C6 C -0.0122(4) 1.06425(12) 0.0603(2) 0.0330(7) Uani 1 1 d .
H6 H 0.0482 1.0358 0.0532 0.040 Uiso 1 1 calc R
C2 C 0.2450(3) 1.13583(9) 0.23679(17) 0.0192(6) Uani 1 1 d .
C7 C 0.0269(4) 1.10945(12) 0.04062(19) 0.0318(7) Uani 1 1 d .
H7 H 0.1180 1.1185 0.0161 0.038 Uiso 1 1 calc R
C4 C 0.0303(4) 1.11483(11) 0.29292(18) 0.0244(6) Uani 1 1 d .
H4 H -0.0667 1.1166 0.3161 0.029 Uiso 1 1 calc R
C5 C 0.1156(4) 1.07415(10) 0.28265(18) 0.0235(6) Uani 1 1 d .
H5 H 0.0899 1.0422 0.2980 0.028 Uiso 1 1 calc R
C10 C -0.1494(4) 1.06607(12) 0.0930(2) 0.0315(7) Uani 1 1 d .
H10 H -0.2030 1.0393 0.1129 0.038 Uiso 1 1 calc R
C8 C -0.0878(4) 1.13952(12) 0.06071(18) 0.0295(7) Uani 1 1 d .
H8 H -0.0915 1.1736 0.0531 0.035 Uiso 1 1 calc R
B1 B 0.3781(4) 1.16330(11) 0.2027(2) 0.0201(6) Uani 1 1 d .
C21 C 0.9891(4) 0.93771(12) 0.3643(2) 0.0348(7) Uani 1 1 d .
H21A H 1.0234 0.9057 0.3793 0.042 Uiso 1 1 calc R
H21B H 1.0786 0.9585 0.3910 0.042 Uiso 1 1 calc R
C27 C 0.2043(4) 0.83099(11) 0.2707(2) 0.0318(7) Uani 1 1 d .
H27A H 0.1364 0.8040 0.2493 0.038 Uiso 1 1 calc R
H27B H 0.1398 0.8590 0.2525 0.038 Uiso 1 1 calc R
C23 C 0.7234(5) 0.95281(11) 0.5074(2) 0.0347(8) Uani 1 1 d .
H23A H 0.7424 0.9583 0.5699 0.042 Uiso 1 1 calc R
H23B H 0.6720 0.9805 0.4766 0.042 Uiso 1 1 calc R
C22 C 0.8772(4) 0.94357(11) 0.4853(2) 0.0363(8) Uani 1 1 d .
H22A H 0.9597 0.9656 0.5154 0.044 Uiso 1 1 calc R
H22B H 0.9145 0.9121 0.5033 0.044 Uiso 1 1 calc R
C28 C 0.2962(4) 0.83696(12) 0.1452(2) 0.0316(7) Uani 1 1 d .
H28A H 0.2451 0.8674 0.1308 0.038 Uiso 1 1 calc R
H28B H 0.2179 0.8130 0.1186 0.038 Uiso 1 1 calc R
C31 C 0.7765(5) 0.91449(12) 0.1412(2) 0.0379(8) Uani 1 1 d .
H31A H 0.8672 0.9176 0.1143 0.045 Uiso 1 1 calc R
H31B H 0.7102 0.9426 0.1286 0.045 Uiso 1 1 calc R
C26 C 0.2578(4) 0.82938(11) 0.3661(2) 0.0320(7) Uani 1 1 d .
H26A H 0.1642 0.8257 0.3907 0.038 Uiso 1 1 calc R
H26B H 0.3303 0.8029 0.3846 0.038 Uiso 1 1 calc R
C30 C 0.6780(4) 0.87313(12) 0.1058(2) 0.0357(8) Uani 1 1 d .
H30A H 0.6411 0.8754 0.0425 0.043 Uiso 1 1 calc R
H30B H 0.7430 0.8449 0.1204 0.043 Uiso 1 1 calc R
C20 C 0.9452(4) 0.94374(11) 0.2688(2) 0.0355(8) Uani 1 1 d .
H20A H 0.8965 0.9744 0.2537 0.043 Uiso 1 1 calc R
H20B H 1.0422 0.9415 0.2468 0.043 Uiso 1 1 calc R
C24 C 0.4792(5) 0.91705(13) 0.5106(2) 0.0400(8) Uani 1 1 d .
H24A H 0.4151 0.9436 0.4828 0.048 Uiso 1 1 calc R
H24B H 0.5047 0.9215 0.5736 0.048 Uiso 1 1 calc R
C25 C 0.3865(5) 0.87366(13) 0.4866(2) 0.0382(8) Uani 1 1 d .
H25A H 0.4537 0.8468 0.5103 0.046 Uiso 1 1 calc R
H25B H 0.2912 0.8737 0.5103 0.046 Uiso 1 1 calc R
C29 C 0.4419(4) 0.83353(11) 0.1108(2) 0.0301(7) Uani 1 1 d .
H29A H 0.4986 0.8043 0.1294 0.036 Uiso 1 1 calc R
H29B H 0.4102 0.8341 0.0472 0.036 Uiso 1 1 calc R
O1 O 0.8520(3) 0.94830(7) 0.39460(14) 0.0294(5) Uani 1 1 d .
O3 O 0.3387(3) 0.87095(7) 0.39555(13) 0.0285(5) Uani 1 1 d .
O4 O 0.3404(2) 0.83111(7) 0.23542(13) 0.0274(5) Uani 1 1 d .
O6 O 0.8347(3) 0.90893(7) 0.23142(14) 0.0308(5) Uani 1 1 d .
O2 O 0.6227(3) 0.91387(7) 0.48298(13) 0.0316(5) Uani 1 1 d .
O5 O 0.5445(3) 0.87133(7) 0.14218(13) 0.0293(5) Uani 1 1 d .
C16 C 0.4592(4) 1.21768(10) 0.33915(19) 0.0233(6) Uani 1 1 d .
H16 H 0.3481 1.2217 0.3344 0.028 Uiso 1 1 calc R
C11 C 0.5080(3) 1.18788(9) 0.28173(17) 0.0187(6) Uani 1 1 d .
C17 C 0.3126(4) 1.19992(10) 0.1268(2) 0.0283(7) Uani 1 1 d .
H17A H 0.4033 1.2148 0.1113 0.043 Uiso 1 1 calc R
H17B H 0.2479 1.2232 0.1464 0.043 Uiso 1 1 calc R
H17C H 0.2467 1.1840 0.0765 0.043 Uiso 1 1 calc R
C12 C 0.6732(4) 1.18340(10) 0.29312(18) 0.0228(6) Uani 1 1 d .
H12 H 0.7118 1.1637 0.2558 0.027 Uiso 1 1 calc R
C13 C 0.7828(4) 1.20679(11) 0.35698(19) 0.0264(6) Uani 1 1 d .
H13 H 0.8942 1.2027 0.3629 0.032 Uiso 1 1 calc R
C18 C 0.6641(4) 1.05354(10) 0.2925(2) 0.0247(6) Uani 1 1 d .
H18A H 0.6730 1.0807 0.3294 0.037 Uiso 1 1 calc R
H18B H 0.7387 1.0564 0.2558 0.037 Uiso 1 1 calc R
H18C H 0.6903 1.0259 0.3281 0.037 Uiso 1 1 calc R
C19 C 0.4074(4) 1.02681(12) 0.0864(2) 0.0336(7) Uani 1 1 d .
H19A H 0.3082 1.0389 0.0490 0.050 Uiso 1 1 calc R
H19B H 0.4060 0.9932 0.0838 0.050 Uiso 1 1 calc R
H19C H 0.4991 1.0384 0.0672 0.050 Uiso 1 1 calc R
F1 F 0.46705(19) 1.12539(5) 0.16771(10) 0.0211(3) Uani 1 1 d .
Cl1 Cl 0.35623(11) 0.97620(3) 0.27251(7) 0.0497(2) Uani 1 1 d .
C15 C 0.5687(4) 1.24144(10) 0.40259(19) 0.0256(6) Uani 1 1 d .
H15 H 0.5315 1.2616 0.4398 0.031 Uiso 1 1 calc R
C14 C 0.7307(4) 1.23603(10) 0.41200(19) 0.0246(6) Uani 1 1 d .
H14 H 0.8055 1.2522 0.4556 0.030 Uiso 1 1 calc R
C1 C 0.2470(3) 1.08732(10) 0.24852(18) 0.0203(6) Uani 1 1 d .
O7 O 0.8040(3) 0.82921(8) 0.38024(16) 0.0455(6) Uani 1 1 d .
C32 C 0.7843(5) 0.79075(12) 0.3236(2) 0.0425(8) Uani 1 1 d .
H32A H 0.8893 0.7793 0.3182 0.051 Uiso 1 1 calc R
H32B H 0.7185 0.7991 0.2659 0.051 Uiso 1 1 calc R
C35 C 0.8279(5) 0.81173(13) 0.4650(2) 0.0471(9) Uani 1 1 d .
H35A H 0.7749 0.8319 0.4991 0.057 Uiso 1 1 calc R
H35B H 0.9437 0.8105 0.4936 0.057 Uiso 1 1 calc R
C33 C 0.7013(6) 0.75514(14) 0.3641(3) 0.0555(11) Uani 1 1 d .
H33A H 0.7323 0.7238 0.3509 0.067 Uiso 1 1 calc R
H33B H 0.5836 0.7583 0.3442 0.067 Uiso 1 1 calc R
C34 C 0.7588(8) 0.76533(15) 0.4589(3) 0.0731(16) Uani 1 1 d .
H34A H 0.6686 0.7642 0.4865 0.088 Uiso 1 1 calc R
H34B H 0.8405 0.7427 0.4873 0.088 Uiso 1 1 calc R

loop_
_atom_site_aniso_label
_atom_site_aniso_U_11
_atom_site_aniso_U_22
_atom_site_aniso_U_33
_atom_site_aniso_U_23
_atom_site_aniso_U_13
_atom_site_aniso_U_12
Sn1 0.01682(12) 0.02068(12) 0.02532(12) -0.00103(7) 0.00811(8) -0.00001(6)
Fe1 0.0145(2) 0.0257(2) 0.0196(2) -0.00308(17) 0.00557(17) -0.00070(16)
K1 0.0299(4) 0.0359(4) 0.0230(3) -0.0043(3) 0.0097(3) -0.0089(3)
C3 0.0196(15) 0.0277(15) 0.0213(14) -0.0057(12) 0.0059(11) 0.0015(11)
C9 0.0160(15) 0.053(2) 0.0206(15) -0.0039(14) 0.0012(12) 0.0032(13)
C6 0.0279(18) 0.0397(18) 0.0295(17) -0.0144(14) 0.0039(13) 0.0000(14)
C2 0.0134(14) 0.0238(14) 0.0195(14) -0.0024(11) 0.0027(10) 0.0012(10)
C7 0.0246(17) 0.050(2) 0.0216(15) -0.0094(14) 0.0080(12) -0.0081(14)
C4 0.0157(14) 0.0360(16) 0.0221(15) -0.0045(12) 0.0059(11) -0.0018(12)
C5 0.0201(15) 0.0288(15) 0.0222(14) 0.0015(12) 0.0063(11) -0.0038(12)
C10 0.0237(16) 0.0425(18) 0.0266(16) -0.0067(14) 0.0030(12) -0.0099(14)
C8 0.0298(17) 0.0386(17) 0.0182(15) -0.0001(13) 0.0024(12) 0.0020(13)
B1 0.0197(16) 0.0201(15) 0.0218(16) -0.0014(12) 0.0074(12) -0.0005(12)
C21 0.0224(17) 0.0293(16) 0.052(2) -0.0093(15) 0.0085(14) -0.0020(13)
C27 0.0262(17) 0.0291(16) 0.0437(19) -0.0084(14) 0.0157(14) -0.0055(13)
C23 0.050(2) 0.0289(17) 0.0245(17) -0.0028(13) 0.0078(15) -0.0048(14)
C22 0.043(2) 0.0263(16) 0.0345(18) 0.0005(14) 0.0000(15) -0.0068(14)
C28 0.0264(17) 0.0380(18) 0.0284(17) -0.0038(14) 0.0031(13) -0.0022(13)
C31 0.051(2) 0.0361(18) 0.0335(18) -0.0028(14) 0.0245(16) -0.0090(16)
C26 0.0356(19) 0.0245(16) 0.0419(19) -0.0015(13) 0.0209(15) -0.0045(13)
C30 0.043(2) 0.0394(19) 0.0317(18) -0.0073(14) 0.0224(15) -0.0051(15)
C20 0.0304(19) 0.0279(16) 0.055(2) -0.0109(15) 0.0223(16) -0.0085(13)
C24 0.046(2) 0.049(2) 0.0298(18) -0.0108(15) 0.0184(15) -0.0060(16)
C25 0.045(2) 0.048(2) 0.0259(17) 0.0017(15) 0.0165(15) -0.0061(16)
C29 0.0303(17) 0.0344(17) 0.0244(15) -0.0062(13) 0.0043(13) -0.0017(13)
O1 0.0305(12) 0.0245(11) 0.0323(12) -0.0013(8) 0.0064(9) 0.0026(8)
O3 0.0371(13) 0.0257(11) 0.0263(11) -0.0002(8) 0.0146(9) -0.0034(9)
O4 0.0227(11) 0.0332(11) 0.0272(11) -0.0035(9) 0.0080(9) -0.0011(8)
O6 0.0333(13) 0.0252(11) 0.0384(13) -0.0056(9) 0.0172(10) -0.0066(9)
O2 0.0398(13) 0.0298(11) 0.0264(11) -0.0037(9) 0.0103(9) -0.0029(9)
O5 0.0317(12) 0.0326(11) 0.0266(11) -0.0047(9) 0.0128(9) -0.0037(9)
C16 0.0197(15) 0.0234(14) 0.0279(15) 0.0003(12) 0.0082(12) 0.0008(11)
C11 0.0214(15) 0.0155(13) 0.0202(14) 0.0049(11) 0.0071(11) -0.0009(10)
C17 0.0283(17) 0.0265(15) 0.0278(16) 0.0031(13) 0.0025(12) -0.0033(12)
C12 0.0238(16) 0.0232(14) 0.0226(15) -0.0014(11) 0.0085(12) 0.0001(11)
C13 0.0182(15) 0.0343(16) 0.0278(16) 0.0005(13) 0.0075(12) 0.0002(12)
C18 0.0209(16) 0.0264(15) 0.0281(16) 0.0027(12) 0.0085(12) 0.0014(11)
C19 0.0311(18) 0.0404(18) 0.0311(17) -0.0104(14) 0.0115(13) -0.0004(14)
F1 0.0204(8) 0.0225(8) 0.0227(8) -0.0027(6) 0.0099(6) -0.0023(6)
Cl1 0.0411(5) 0.0288(4) 0.0812(7) 0.0098(4) 0.0187(5) 0.0054(3)
C15 0.0298(17) 0.0219(14) 0.0268(15) -0.0038(12) 0.0102(12) 0.0013(12)
C14 0.0261(16) 0.0245(15) 0.0228(15) -0.0005(12) 0.0054(12) -0.0051(12)
C1 0.0154(14) 0.0250(14) 0.0205(14) -0.0002(11) 0.0044(11) 0.0005(11)
O7 0.0652(18) 0.0298(12) 0.0373(14) 0.0058(10) 0.0051(12) -0.0040(11)
C32 0.050(2) 0.0377(19) 0.038(2) -0.0003(16) 0.0070(16) 0.0014(16)
C35 0.060(3) 0.040(2) 0.0336(19) 0.0061(16) -0.0021(17) -0.0008(17)
C33 0.059(3) 0.046(2) 0.072(3) -0.021(2) 0.038(2) -0.0189(19)
C34 0.132(5) 0.038(2) 0.065(3) 0.000(2) 0.053(3) -0.021(3)

loop_
_atom_type_symbol
_atom_type_description
_atom_type_scat_dispersion_real
_atom_type_scat_dispersion_imag
_atom_type_scat_source
C C 0.0181 0.0091 'International Tables Vol C Tables 4.2.6.8 and 6.1.1.4'
H H 0.0000 0.0000 'International Tables Vol C Tables 4.2.6.8 and 6.1.1.4'
B B 0.0090 0.0039 'International Tables Vol C Tables 4.2.6.8 and 6.1.1.4'
O O 0.0492 0.0322 'International Tables Vol C Tables 4.2.6.8 and 6.1.1.4'
F F 0.0727 0.0534 'International Tables Vol C Tables 4.2.6.8 and 6.1.1.4'
Cl Cl 0.3639 0.7018 'International Tables Vol C Tables 4.2.6.8 and 6.1.1.4'
K K 0.3868 1.0657 'International Tables Vol C Tables 4.2.6.8 and 6.1.1.4'
Fe Fe -1.1336 3.1974 'International Tables Vol C Tables 4.2.6.8 and 6.1.1.4'
Sn Sn 0.0259 5.4591 'International Tables Vol C Tables 4.2.6.8 and 6.1.1.4'

loop_
_geom_angle_atom_site_label_1
_geom_angle_atom_site_label_2
_geom_angle_atom_site_label_3
_geom_angle
C1 Sn1 C19 122.11(12)
C1 Sn1 C18 118.19(11)
C19 Sn1 C18 114.99(13)
C1 Sn1 F1 75.78(9)
C19 Sn1 F1 87.32(10)
C18 Sn1 F1 85.56(9)
C1 Sn1 Cl1 95.45(8)
C19 Sn1 Cl1 98.82(10)
C18 Sn1 Cl1 97.54(8)
F1 Sn1 Cl1 171.11(4)
C5 Fe1 C8 169.00(13)
C5 Fe1 C7 149.33(13)
C8 Fe1 C7 40.84(13)
C5 Fe1 C4 41.00(12)
C8 Fe1 C4 129.64(13)
C7 Fe1 C4 168.39(13)
C5 Fe1 C1 41.14(12)
C8 Fe1 C1 148.33(13)
C7 Fe1 C1 116.37(12)
C4 Fe1 C1 68.63(12)
C5 Fe1 C9 130.71(13)
C8 Fe1 C9 40.58(13)
C7 Fe1 C9 68.39(13)
C4 Fe1 C9 108.42(12)
C1 Fe1 C9 170.29(13)
C5 Fe1 C6 117.39(13)
C8 Fe1 C6 68.14(14)
C7 Fe1 C6 40.53(14)
C4 Fe1 C6 149.86(14)
C1 Fe1 C6 109.71(12)
C9 Fe1 C6 67.86(13)
C5 Fe1 C3 68.52(12)
C8 Fe1 C3 107.84(12)
C7 Fe1 C3 129.68(13)
C4 Fe1 C3 40.70(12)
C1 Fe1 C3 67.75(11)
C9 Fe1 C3 116.52(12)
C6 Fe1 C3 168.71(13)
C5 Fe1 C10 109.28(13)
C8 Fe1 C10 68.20(14)
C7 Fe1 C10 68.21(13)
C4 Fe1 C10 117.17(13)
C1 Fe1 C10 131.76(13)
C9 Fe1 C10 40.46(14)
C6 Fe1 C10 40.21(13)
C3 Fe1 C10 149.47(13)
C5 Fe1 C2 68.85(11)
C8 Fe1 C2 115.67(12)
C7 Fe1 C2 107.72(12)
C4 Fe1 C2 68.78(11)
C1 Fe1 C2 40.18(11)
C9 Fe1 C2 148.49(13)
C6 Fe1 C2 130.52(12)
C3 Fe1 C2 40.57(11)
C10 Fe1 C2 169.38(12)
O7 K1 O2 80.42(7)
O7 K1 O5 96.91(7)
O2 K1 O5 176.99(7)
O7 K1 O4 94.65(7)
O2 K1 O4 117.50(7)
O5 K1 O4 61.16(6)
O7 K1 O6 74.98(7)
O2 K1 O6 120.54(7)
O5 K1 O6 59.70(6)
O4 K1 O6 117.74(6)
O7 K1 O1 77.38(7)
O2 K1 O1 62.25(7)
O5 K1 O1 118.65(7)
O4 K1 O1 172.01(7)
O6 K1 O1 59.93(6)
O7 K1 O3 99.30(7)
O2 K1 O3 59.86(7)
O5 K1 O3 119.53(7)
O4 K1 O3 59.74(6)
O6 K1 O3 173.80(7)
O1 K1 O3 121.68(7)
O7 K1 Cl1 168.08(6)
O2 K1 Cl1 88.06(5)
O5 K1 Cl1 94.68(5)
O4 K1 Cl1 93.38(5)
O6 K1 Cl1 108.84(5)
O1 K1 Cl1 94.59(5)
O3 K1 Cl1 77.25(5)
C4 C3 C2 109.4(3)
C4 C3 Fe1 69.22(16)
C2 C3 Fe1 71.17(16)
C4 C3 H3 125.3
C2 C3 H3 125.3
Fe1 C3 H3 125.3
C8 C9 C10 108.0(3)
C8 C9 Fe1 69.06(17)
C10 C9 Fe1 70.16(18)
C8 C9 H9 126.0
C10 C9 H9 126.0
Fe1 C9 H9 126.0
C10 C6 C7 108.6(3)
C10 C6 Fe1 70.28(18)
C7 C6 Fe1 69.12(17)
C10 C6 H6 125.7
C7 C6 H6 125.7
Fe1 C6 H6 125.7
C1 C2 C3 106.1(2)
C1 C2 B1 123.6(2)
C3 C2 B1 130.3(3)
C1 C2 Fe1 68.14(15)
C3 C2 Fe1 68.27(15)
B1 C2 Fe1 129.57(19)
C6 C7 C8 107.6(3)
C6 C7 Fe1 70.35(18)
C8 C7 Fe1 69.53(17)
C6 C7 H7 126.2
C8 C7 H7 126.2
Fe1 C7 H7 126.2
C5 C4 C3 107.4(3)
C5 C4 Fe1 68.77(16)
C3 C4 Fe1 70.09(16)
C5 C4 H4 126.3
C3 C4 H4 126.3
Fe1 C4 H4 126.3
C4 C5 C1 107.7(3)
C4 C5 Fe1 70.23(17)
C1 C5 Fe1 70.28(16)
C4 C5 H5 126.1
C1 C5 H5 126.1
Fe1 C5 H5 126.1
C6 C10 C9 107.7(3)
C6 C10 Fe1 69.51(17)
C9 C10 Fe1 69.38(18)
C6 C10 H10 126.2
C9 C10 H10 126.2
Fe1 C10 H10 126.2
C9 C8 C7 108.1(3)
C9 C8 Fe1 70.36(18)
C7 C8 Fe1 69.63(18)
C9 C8 H8 125.9
C7 C8 H8 125.9
Fe1 C8 H8 125.9
F1 B1 C2 103.6(2)
F1 B1 C17 108.1(2)
C2 B1 C17 116.3(2)
F1 B1 C11 107.0(2)
C2 B1 C11 111.2(2)
C17 B1 C11 110.0(2)
O1 C21 C20 108.0(3)
O1 C21 H21A 110.1
C20 C21 H21A 110.1
O1 C21 H21B 110.1
C20 C21 H21B 110.1
H21A C21 H21B 108.4
O4 C27 C26 109.8(3)
O4 C27 H27A 109.7
C26 C27 H27A 109.7
O4 C27 H27B 109.7
C26 C27 H27B 109.7
H27A C27 H27B 108.2
O2 C23 C22 108.1(3)
O2 C23 H23A 110.1
C22 C23 H23A 110.1
O2 C23 H23B 110.1
C22 C23 H23B 110.1
H23A C23 H23B 108.4
O1 C22 C23 108.2(3)
O1 C22 H22A 110.1
C23 C22 H22A 110.1
O1 C22 H22B 110.1
C23 C22 H22B 110.1
H22A C22 H22B 108.4
O4 C28 C29 109.6(2)
O4 C28 H28A 109.7
C29 C28 H28A 109.7
O4 C28 H28B 109.7
C29 C28 H28B 109.7
H28A C28 H28B 108.2
O6 C31 C30 108.5(3)
O6 C31 H31A 110.0
C30 C31 H31A 110.0
O6 C31 H31B 110.0
C30 C31 H31B 110.0
H31A C31 H31B 108.4
O3 C26 C27 108.4(2)
O3 C26 H26A 110.0
C27 C26 H26A 110.0
O3 C26 H26B 110.0
C27 C26 H26B 110.0
H26A C26 H26B 108.4
O5 C30 C31 108.3(3)
O5 C30 H30A 110.0
C31 C30 H30A 110.0
O5 C30 H30B 110.0
C31 C30 H30B 110.0
H30A C30 H30B 108.4
O6 C20 C21 108.8(3)
O6 C20 H20A 109.9
C21 C20 H20A 109.9
O6 C20 H20B 109.9
C21 C20 H20B 109.9
H20A C20 H20B 108.3
O2 C24 C25 108.5(3)
O2 C24 H24A 110.0
C25 C24 H24A 110.0
O2 C24 H24B 110.0
C25 C24 H24B 110.0
H24A C24 H24B 108.4
O3 C25 C24 108.1(3)
O3 C25 H25A 110.1
C24 C25 H25A 110.1
O3 C25 H25B 110.1
C24 C25 H25B 110.1
H25A C25 H25B 108.4
O5 C29 C28 108.8(2)
O5 C29 H29A 109.9
C28 C29 H29A 109.9
O5 C29 H29B 109.9
C28 C29 H29B 109.9
H29A C29 H29B 108.3
C21 O1 C22 113.8(3)
C21 O1 K1 112.10(17)
C22 O1 K1 108.93(18)
C26 O3 C25 112.5(2)
C26 O3 K1 114.22(17)
C25 O3 K1 114.72(19)
C28 O4 C27 111.8(2)
C28 O4 K1 110.14(17)
C27 O4 K1 114.75(16)
C20 O6 C31 112.3(2)
C20 O6 K1 115.03(18)
C31 O6 K1 111.45(19)
C24 O2 C23 112.5(3)
C24 O2 K1 115.10(19)
C23 O2 K1 110.68(18)
C30 O5 C29 112.3(2)
C30 O5 K1 119.73(18)
C29 O5 K1 116.87(17)
C15 C16 C11 121.9(3)
C15 C16 H16 119.0
C11 C16 H16 119.0
C12 C11 C16 115.8(3)
C12 C11 B1 122.6(2)
C16 C11 B1 121.4(3)
B1 C17 H17A 109.5
B1 C17 H17B 109.5
H17A C17 H17B 109.5
B1 C17 H17C 109.5
H17A C17 H17C 109.5
H17B C17 H17C 109.5
C13 C12 C11 122.3(3)
C13 C12 H12 118.8
C11 C12 H12 118.8
C14 C13 C12 120.4(3)
C14 C13 H13 119.8
C12 C13 H13 119.8
Sn1 C18 H18A 109.5
Sn1 C18 H18B 109.5
H18A C18 H18B 109.5
Sn1 C18 H18C 109.5
H18A C18 H18C 109.5
H18B C18 H18C 109.5
Sn1 C19 H19A 109.5
Sn1 C19 H19B 109.5
H19A C19 H19B 109.5
Sn1 C19 H19C 109.5
H19A C19 H19C 109.5
H19B C19 H19C 109.5
B1 F1 Sn1 115.36(14)
Sn1 Cl1 K1 122.99(4)
C14 C15 C16 120.6(3)
C14 C15 H15 119.7
C16 C15 H15 119.7
C15 C14 C13 119.0(3)
C15 C14 H14 120.5
C13 C14 H14 120.5
C2 C1 C5 109.4(2)
C2 C1 Fe1 71.69(16)
C5 C1 Fe1 68.58(16)
C2 C1 Sn1 119.1(2)
C5 C1 Sn1 131.5(2)
Fe1 C1 Sn1 125.34(14)
C35 O7 C32 107.3(3)
C35 O7 K1 123.7(2)
C32 O7 K1 109.3(2)
O7 C32 C33 105.0(3)
O7 C32 H32A 110.8
C33 C32 H32A 110.8
O7 C32 H32B 110.8
C33 C32 H32B 110.8
H32A C32 H32B 108.8
O7 C35 C34 107.8(3)
O7 C35 H35A 110.2
C34 C35 H35A 110.2
O7 C35 H35B 110.2
C34 C35 H35B 110.2
H35A C35 H35B 108.5
C32 C33 C34 103.4(3)
C32 C33 H33A 111.1
C34 C33 H33A 111.1
C32 C33 H33B 111.1
C34 C33 H33B 111.1
H33A C33 H33B 109.0
C35 C34 C33 105.9(3)
C35 C34 H34A 110.6
C33 C34 H34A 110.6
C35 C34 H34B 110.6
C33 C34 H34B 110.6
H34A C34 H34B 108.7

loop_
_geom_bond_atom_site_label_1
_geom_bond_atom_site_label_2
_geom_bond_distance
Sn1 C1 2.101(3)
Sn1 C19 2.120(3)
Sn1 C18 2.126(3)
Sn1 F1 2.4200(15)
Sn1 Cl1 2.4346(9)
Fe1 C5 2.026(3)
Fe1 C8 2.031(3)
Fe1 C7 2.033(3)
Fe1 C4 2.045(3)
Fe1 C1 2.048(3)
Fe1 C9 2.049(3)
Fe1 C6 2.049(3)
Fe1 C3 2.056(3)
Fe1 C10 2.059(3)
Fe1 C2 2.095(3)
K1 O7 2.740(3)
K1 O2 2.749(2)
K1 O5 2.750(2)
K1 O4 2.829(2)
K1 O6 2.833(2)
K1 O1 2.843(2)
K1 O3 2.852(2)
K1 Cl1 3.0250(11)
C3 C4 1.426(4)
C3 C2 1.440(4)
C3 H3 1.0000
C9 C8 1.415(5)
C9 C10 1.420(5)
C9 H9 1.0000
C6 C10 1.412(5)
C6 C7 1.414(5)
C6 H6 1.0000
C2 C1 1.424(4)
C2 B1 1.605(4)
C7 C8 1.418(5)
C7 H7 1.0000
C4 C5 1.426(4)
C4 H4 1.0000
C5 C1 1.432(4)
C5 H5 1.0000
C10 H10 1.0000
C8 H8 1.0000
B1 F1 1.530(3)
B1 C17 1.613(4)
B1 C11 1.634(4)
C21 O1 1.424(4)
C21 C20 1.497(5)
C21 H21A 0.9900
C21 H21B 0.9900
C27 O4 1.428(4)
C27 C26 1.489(5)
C27 H27A 0.9900
C27 H27B 0.9900
C23 O2 1.422(4)
C23 C22 1.483(5)
C23 H23A 0.9900
C23 H23B 0.9900
C22 O1 1.428(4)
C22 H22A 0.9900
C22 H22B 0.9900
C28 O4 1.416(4)
C28 C29 1.501(5)
C28 H28A 0.9900
C28 H28B 0.9900
C31 O6 1.421(4)
C31 C30 1.501(5)
C31 H31A 0.9900
C31 H31B 0.9900
C26 O3 1.418(4)
C26 H26A 0.9900
C26 H26B 0.9900
C30 O5 1.418(4)
C30 H30A 0.9900
C30 H30B 0.9900
C20 O6 1.418(4)
C20 H20A 0.9900
C20 H20B 0.9900
C24 O2 1.421(4)
C24 C25 1.493(5)
C24 H24A 0.9900
C24 H24B 0.9900
C25 O3 1.422(4)
C25 H25A 0.9900
C25 H25B 0.9900
C29 O5 1.423(4)
C29 H29A 0.9900
C29 H29B 0.9900
C16 C15 1.389(4)
C16 C11 1.407(4)
C16 H16 0.9500
C11 C12 1.398(4)
C17 H17A 0.9800
C17 H17B 0.9800
C17 H17C 0.9800
C12 C13 1.388(4)
C12 H12 0.9500
C13 C14 1.383(4)
C13 H13 0.9500
C18 H18A 0.9800
C18 H18B 0.9800
C18 H18C 0.9800
C19 H19A 0.9800
C19 H19B 0.9800
C19 H19C 0.9800
C15 C14 1.378(4)
C15 H15 0.9500
C14 H14 0.9500
O7 C35 1.422(4)
O7 C32 1.426(4)
C32 C33 1.499(5)
C32 H32A 0.9900
C32 H32B 0.9900
C35 C34 1.470(6)
C35 H35A 0.9900
C35 H35B 0.9900
C33 C34 1.510(7)
C33 H33A 0.9900
C33 H33B 0.9900
C34 H34A 0.9900
C34 H34B 0.9900
